data_7234687
loop_
_publ_author_name
'Toshiki Mutai'
'Tatsuya Ohkawa'
'Hideaki Shono'
'Koji Araki'

_publ_section_title
;
 The development of aryl-substituted 2-phenylimidazo[1,2-a]pyridines (PIP)
 with various colors of excited-state intramolecular proton transfer
 (ESIPT) luminescence in the solid state
;
_journal_name_full 'Journal of Materials Chemistry C'
_journal_page_first 3599
_journal_page_last 3606
_journal_paper_doi 10.1039/C6TC00376A
_journal_volume 4
_journal_year 2016
_chemical_formula_moiety 'C25 H18 N2 O'
_chemical_formula_sum 'C25 H18 N2 O'
_chemical_formula_weight 362.41
_chemical_name_common '6,8-Diphenyl HPIP'
_space_group_crystal_system monoclinic
_space_group_IT_number 14
_space_group_name_Hall '-P 2ybc'
_space_group_name_H-M_alt 'P 1 21/c 1'
_atom_sites_solution_hydrogens mixed
_atom_sites_solution_primary direct
_atom_sites_solution_secondary difmap
_cell_angle_alpha 90
_cell_angle_beta 103.362(2)
_cell_angle_gamma 90
_cell_formula_units_Z 4
_cell_length_a 10.436(1)
_cell_length_b 14.221(1)
_cell_length_c 12.880(1)
_cell_measurement_reflns_used 18110
_cell_measurement_temperature 298(2)
_cell_measurement_theta_max 73.17
_cell_measurement_theta_min 4.35
_cell_volume 1859.8(3)
_computing_cell_refinement Scalepack
_computing_data_collection 'MacScience Xpress'
_computing_data_reduction 'Denzo and Scalepack'
_computing_molecular_graphics maXus
_computing_structure_refinement 'SHELXL-2013 (Sheldrick, 2013)'
_computing_structure_solution 'SHELXS-2013 (Sheldrick, 2013)'
_diffrn_ambient_temperature 298(2)
_diffrn_measured_fraction_theta_full 0.958
_diffrn_measured_fraction_theta_max 0.932
_diffrn_measurement_device_type 'MacScience DIPLabo'
_diffrn_measurement_method IP
_diffrn_radiation_source 'fine-focus sealed tube'
_diffrn_radiation_type CuK\a
_diffrn_radiation_wavelength 1.54184
_diffrn_reflns_av_R_equivalents 0.0156
_diffrn_reflns_av_unetI/netI 0.0205
_diffrn_reflns_Laue_measured_fraction_full 0.958
_diffrn_reflns_Laue_measured_fraction_max 0.932
_diffrn_reflns_limit_h_max 12
_diffrn_reflns_limit_h_min -12
_diffrn_reflns_limit_k_max 17
_diffrn_reflns_limit_k_min -15
_diffrn_reflns_limit_l_max 15
_diffrn_reflns_limit_l_min -15
_diffrn_reflns_number 5652
_diffrn_reflns_point_group_measured_fraction_full 0.958
_diffrn_reflns_point_group_measured_fraction_max 0.932
_diffrn_reflns_theta_full 67.684
_diffrn_reflns_theta_max 73.167
_diffrn_reflns_theta_min 4.354
_exptl_absorpt_coefficient_mu 0.626
_exptl_absorpt_correction_T_max 0.9136
_exptl_absorpt_correction_T_min 0.8760
_exptl_absorpt_correction_type integration
_exptl_absorpt_process_details 'abscor (MacScience Co. Ltd., 2000)'
_exptl_crystal_colour pink
_exptl_crystal_density_diffrn 1.294
_exptl_crystal_description prism
_exptl_crystal_F_000 760
_exptl_crystal_size_max 0.27
_exptl_crystal_size_mid 0.16
_exptl_crystal_size_min 0.13
_refine_diff_density_max 0.177
_refine_diff_density_min -0.288
_refine_diff_density_rms 0.052
_refine_ls_extinction_coef .
_refine_ls_extinction_method none
_refine_ls_goodness_of_fit_ref 1.299
_refine_ls_hydrogen_treatment mixed
_refine_ls_matrix_type full
_refine_ls_number_parameters 256
_refine_ls_number_reflns 3475
_refine_ls_number_restraints 0
_refine_ls_restrained_S_all 1.299
_refine_ls_R_factor_all 0.1008
_refine_ls_R_factor_gt 0.0925
_refine_ls_shift/su_max 0.000
_refine_ls_shift/su_mean 0.000
_refine_ls_structure_factor_coef Fsqd
_refine_ls_weighting_details 'w=1/[\s^2^(Fo^2^)+(0.0295P)^2^+2.2261P] where P=(Fo^2^+2Fc^2^)/3'
_refine_ls_weighting_scheme calc
_refine_ls_wR_factor_gt 0.1794
_refine_ls_wR_factor_ref 0.1836
_reflns_Friedel_coverage 0.000
_reflns_Friedel_fraction_full .
_reflns_Friedel_fraction_max .
_reflns_number_gt 3139
_reflns_number_total 3475
_reflns_threshold_expression 'I > 2\s(I)'
_cod_data_source_file J-Mater-Chem-C-2016-4-3599.cif
_cod_data_source_block 68Ph2
_cod_original_sg_symbol_H-M 'P 21/c'
_cod_database_code 7234687
_shelx_space_group_comment
;
The symmetry employed for this shelxl refinement is uniquely defined
by the following loop, which should always be used as a source of
symmetry information in preference to the above space-group names.
They are only intended as comments.
;
_shelxl_version_number 2013-4

loop_
_space_group_symop_operation_xyz
'x, y, z'
'-x, y+1/2, -z+1/2'
'-x, -y, -z'
'x, -y-1/2, z-1/2'

loop_
_atom_site_label
_atom_site_type_symbol
_atom_site_fract_x
_atom_site_fract_y
_atom_site_fract_z
_atom_site_U_iso_or_equiv
_atom_site_adp_type
_atom_site_occupancy
_atom_site_site_symmetry_order
_atom_site_calc_flag
_atom_site_refinement_flags_posn
_atom_site_refinement_flags_adp
_atom_site_refinement_flags_occupancy
_atom_site_disorder_assembly
_atom_site_disorder_group
O1 O 0.7873(3) 0.0868(3) 0.6614(2) 0.0804(9) Uani 1 1 d . . . . .
H1 H 0.742(5) 0.098(4) 0.578(4) 0.121 Uiso 1 1 d . U . . .
C1 C 0.6971(4) 0.0993(3) 0.7215(3) 0.0567(9) Uani 1 1 d . . . . .
C2 C 0.7382(4) 0.0939(3) 0.8316(3) 0.0715(12) Uani 1 1 d . . . . .
H2 H 0.8261 0.0809 0.8626 0.086 Uiso 1 1 calc R U . . .
C3 C 0.6518(5) 0.1074(3) 0.8954(3) 0.0751(13) Uani 1 1 d . . . . .
H3 H 0.6817 0.1050 0.9692 0.090 Uiso 1 1 calc R U . . .
C4 C 0.5208(5) 0.1244(3) 0.8510(3) 0.0683(11) Uani 1 1 d . . . . .
H4 H 0.4617 0.1329 0.8943 0.082 Uiso 1 1 calc R U . . .
C5 C 0.4784(4) 0.1286(3) 0.7422(3) 0.0562(9) Uani 1 1 d . . . . .
H5 H 0.3897 0.1393 0.7123 0.067 Uiso 1 1 calc R U . . .
C6 C 0.5646(3) 0.1172(2) 0.6748(3) 0.0472(8) Uani 1 1 d . . . . .
C7 C 0.5165(3) 0.1245(2) 0.5589(2) 0.0444(7) Uani 1 1 d . . . . .
N1 N 0.6007(3) 0.11274(19) 0.4914(2) 0.0466(7) Uani 1 1 d . . . . .
C8 C 0.5268(3) 0.1234(2) 0.3926(3) 0.0456(8) Uani 1 1 d . . . . .
C9 C 0.5607(3) 0.1197(2) 0.2919(3) 0.0447(8) Uani 1 1 d . . . . .
C10 C 0.4611(3) 0.1347(2) 0.2045(3) 0.0481(8) Uani 1 1 d . . . . .
H6 H 0.4804 0.1311 0.1376 0.058 Uiso 1 1 calc R U . . .
C11 C 0.3296(3) 0.1555(2) 0.2091(3) 0.0448(8) Uani 1 1 d . . . . .
C12 C 0.3001(3) 0.1583(2) 0.3064(3) 0.0476(8) Uani 1 1 d . . . . .
H7 H 0.2147 0.1712 0.3123 0.057 Uiso 1 1 calc R U . . .
N2 N 0.3976(3) 0.14187(19) 0.3956(2) 0.0435(6) Uani 1 1 d . . . . .
C13 C 0.3918(3) 0.1430(2) 0.5012(2) 0.0462(8) Uani 1 1 d . . . . .
H8 H 0.3177 0.1542 0.5281 0.055 Uiso 1 1 calc R U . . .
C14 C 0.6976(3) 0.1009(2) 0.2829(3) 0.0472(8) Uani 1 1 d . . . . .
C15 C 0.7438(4) 0.1422(3) 0.2012(3) 0.0551(9) Uani 1 1 d . . . . .
H9 H 0.6906 0.1845 0.1555 0.066 Uiso 1 1 calc R U . . .
C16 C 0.8680(4) 0.1212(3) 0.1867(3) 0.0674(11) Uani 1 1 d . . . . .
H10 H 0.8971 0.1489 0.1309 0.081 Uiso 1 1 calc R U . . .
C17 C 0.9485(4) 0.0600(3) 0.2541(3) 0.0661(11) Uani 1 1 d . . . . .
H11 H 1.0317 0.0459 0.2440 0.079 Uiso 1 1 calc R U . . .
C18 C 0.9050(4) 0.0197(3) 0.3366(3) 0.0628(10) Uani 1 1 d . . . . .
H12 H 0.9593 -0.0216 0.3828 0.075 Uiso 1 1 calc R U . . .
C19 C 0.7806(4) 0.0403(3) 0.3515(3) 0.0551(9) Uani 1 1 d . . . . .
H13 H 0.7526 0.0132 0.4081 0.066 Uiso 1 1 calc R U . . .
C20 C 0.2268(3) 0.1771(3) 0.1109(3) 0.0504(8) Uani 1 1 d . . . . .
C21 C 0.1334(3) 0.2462(3) 0.1116(3) 0.0595(10) Uani 1 1 d . . . . .
H14 H 0.1334 0.2779 0.1747 0.071 Uiso 1 1 calc R U . . .
C22 C 0.0402(4) 0.2687(3) 0.0198(4) 0.0759(13) Uani 1 1 d . . . . .
H15 H -0.0218 0.3153 0.0216 0.091 Uiso 1 1 calc R U . . .
C23 C 0.0391(5) 0.2229(4) -0.0730(4) 0.0850(16) Uani 1 1 d . . . . .
H16 H -0.0231 0.2386 -0.1347 0.102 Uiso 1 1 calc R U . . .
C24 C 0.1297(5) 0.1534(4) -0.0757(3) 0.0849(15) Uani 1 1 d . . . . .
H17 H 0.1277 0.1217 -0.1393 0.102 Uiso 1 1 calc R U . . .
C25 C 0.2251(4) 0.1299(3) 0.0163(3) 0.0671(11) Uani 1 1 d . . . . .
H18 H 0.2867 0.0831 0.0140 0.080 Uiso 1 1 calc R U . . .

loop_
_atom_site_aniso_label
_atom_site_aniso_U_11
_atom_site_aniso_U_22
_atom_site_aniso_U_33
_atom_site_aniso_U_23
_atom_site_aniso_U_13
_atom_site_aniso_U_12
O1 0.0537(17) 0.124(3) 0.0627(18) 0.0112(18) 0.0111(14) 0.0154(17)
C1 0.057(2) 0.059(2) 0.051(2) 0.0027(17) 0.0047(17) 0.0048(18)
C2 0.071(3) 0.080(3) 0.052(2) 0.002(2) -0.008(2) 0.005(2)
C3 0.107(4) 0.073(3) 0.039(2) -0.0041(19) 0.003(2) 0.004(3)
C4 0.096(3) 0.068(3) 0.045(2) -0.0031(18) 0.024(2) 0.013(2)
C5 0.063(2) 0.061(2) 0.0448(19) 0.0007(17) 0.0115(17) 0.0100(19)
C6 0.058(2) 0.0393(17) 0.0417(18) -0.0001(14) 0.0065(15) 0.0024(15)
C7 0.0505(19) 0.0425(17) 0.0409(17) 0.0008(14) 0.0121(15) 0.0039(15)
N1 0.0483(16) 0.0511(16) 0.0409(15) 0.0031(12) 0.0112(12) 0.0052(13)
C8 0.0473(18) 0.0440(18) 0.0462(18) 0.0045(14) 0.0123(15) 0.0004(15)
C9 0.0448(18) 0.0454(18) 0.0452(18) 0.0023(14) 0.0130(15) 0.0013(15)
C10 0.053(2) 0.0504(19) 0.0434(18) 0.0013(15) 0.0154(15) 0.0001(16)
C11 0.0496(19) 0.0419(17) 0.0419(17) 0.0033(14) 0.0085(15) -0.0027(14)
C12 0.0395(18) 0.051(2) 0.051(2) 0.0050(15) 0.0086(15) 0.0018(15)
N2 0.0423(15) 0.0489(15) 0.0397(14) 0.0052(12) 0.0103(12) 0.0056(12)
C13 0.051(2) 0.0507(19) 0.0398(18) 0.0031(14) 0.0174(15) 0.0047(15)
C14 0.0493(19) 0.0475(19) 0.0468(18) -0.0045(15) 0.0155(15) 0.0000(15)
C15 0.057(2) 0.063(2) 0.048(2) 0.0012(17) 0.0166(17) -0.0052(18)
C16 0.062(2) 0.087(3) 0.062(2) -0.006(2) 0.030(2) -0.014(2)
C17 0.048(2) 0.079(3) 0.074(3) -0.025(2) 0.021(2) -0.005(2)
C18 0.054(2) 0.063(2) 0.069(3) -0.006(2) 0.0110(19) 0.0060(19)
C19 0.056(2) 0.059(2) 0.053(2) 0.0004(17) 0.0185(17) 0.0040(18)
C20 0.051(2) 0.052(2) 0.0468(19) 0.0107(16) 0.0087(16) -0.0069(16)
C21 0.047(2) 0.072(3) 0.058(2) 0.0165(19) 0.0097(17) -0.0019(18)
C22 0.055(2) 0.091(3) 0.074(3) 0.032(3) 0.000(2) -0.002(2)
C23 0.079(3) 0.091(4) 0.068(3) 0.037(3) -0.016(2) -0.020(3)
C24 0.118(4) 0.077(3) 0.049(2) 0.008(2) -0.003(2) -0.029(3)
C25 0.087(3) 0.062(2) 0.048(2) 0.0068(18) 0.006(2) -0.010(2)

loop_
_atom_type_symbol
_atom_type_description
_atom_type_scat_dispersion_real
_atom_type_scat_dispersion_imag
_atom_type_scat_source
C C 0.0181 0.0091 'International Tables Vol C Tables 4.2.6.8 and 6.1.1.4'
H H 0.0000 0.0000 'International Tables Vol C Tables 4.2.6.8 and 6.1.1.4'
O O 0.0492 0.0322 'International Tables Vol C Tables 4.2.6.8 and 6.1.1.4'
N N 0.0311 0.0180 'International Tables Vol C Tables 4.2.6.8 and 6.1.1.4'

loop_
_geom_angle_atom_site_label_1
_geom_angle_atom_site_label_2
_geom_angle_atom_site_label_3
_geom_angle
_geom_angle_site_symmetry_1
_geom_angle_site_symmetry_3
C1 O1 H1 110(3) . .
O1 C1 C2 118.9(4) . .
O1 C1 C6 121.6(3) . .
C2 C1 C6 119.5(4) . .
C3 C2 C1 121.1(4) . .
C3 C2 H2 119.5 . .
C1 C2 H2 119.5 . .
C2 C3 C4 120.3(4) . .
C2 C3 H3 119.9 . .
C4 C3 H3 119.9 . .
C5 C4 C3 119.2(4) . .
C5 C4 H4 120.4 . .
C3 C4 H4 120.4 . .
C4 C5 C6 121.9(4) . .
C4 C5 H5 119.0 . .
C6 C5 H5 119.0 . .
C5 C6 C1 118.0(3) . .
C5 C6 C7 120.5(3) . .
C1 C6 C7 121.6(3) . .
C13 C7 N1 110.2(3) . .
C13 C7 C6 128.8(3) . .
N1 C7 C6 121.0(3) . .
C8 N1 C7 106.0(3) . .
N1 C8 N2 110.3(3) . .
N1 C8 C9 130.9(3) . .
N2 C8 C9 118.8(3) . .
C10 C9 C8 116.4(3) . .
C10 C9 C14 122.0(3) . .
C8 C9 C14 121.6(3) . .
C9 C10 C11 124.0(3) . .
C9 C10 H6 118.0 . .
C11 C10 H6 118.0 . .
C12 C11 C10 118.2(3) . .
C12 C11 C20 120.3(3) . .
C10 C11 C20 121.5(3) . .
C11 C12 N2 119.1(3) . .
C11 C12 H7 120.4 . .
N2 C12 H7 120.4 . .
C12 N2 C13 129.4(3) . .
C12 N2 C8 123.4(3) . .
C13 N2 C8 107.2(3) . .
C7 C13 N2 106.3(3) . .
C7 C13 H8 126.8 . .
N2 C13 H8 126.8 . .
C15 C14 C19 118.2(3) . .
C15 C14 C9 119.5(3) . .
C19 C14 C9 122.3(3) . .
C16 C15 C14 120.8(4) . .
C16 C15 H9 119.6 . .
C14 C15 H9 119.6 . .
C17 C16 C15 120.5(4) . .
C17 C16 H10 119.8 . .
C15 C16 H10 119.8 . .
C16 C17 C18 119.4(4) . .
C16 C17 H11 120.3 . .
C18 C17 H11 120.3 . .
C17 C18 C19 120.4(4) . .
C17 C18 H12 119.8 . .
C19 C18 H12 119.8 . .
C14 C19 C18 120.7(4) . .
C14 C19 H13 119.7 . .
C18 C19 H13 119.7 . .
C21 C20 C25 118.8(3) . .
C21 C20 C11 120.8(3) . .
C25 C20 C11 120.4(3) . .
C22 C21 C20 121.0(4) . .
C22 C21 H14 119.5 . .
C20 C21 H14 119.5 . .
C23 C22 C21 120.1(5) . .
C23 C22 H15 119.9 . .
C21 C22 H15 119.9 . .
C22 C23 C24 120.1(4) . .
C22 C23 H16 119.9 . .
C24 C23 H16 119.9 . .
C23 C24 C25 120.6(5) . .
C23 C24 H17 119.7 . .
C25 C24 H17 119.7 . .
C20 C25 C24 119.3(4) . .
C20 C25 H18 120.3 . .
C24 C25 H18 120.3 . .

loop_
_geom_bond_atom_site_label_1
_geom_bond_atom_site_label_2
_geom_bond_distance
_geom_bond_site_symmetry_2
O1 C1 1.361(5) .
O1 H1 1.08(5) .
C1 C2 1.385(5) .
C1 C6 1.398(5) .
C2 C3 1.367(6) .
C2 H2 0.9300 .
C3 C4 1.376(6) .
C3 H3 0.9300 .
C4 C5 1.370(5) .
C4 H4 0.9300 .
C5 C6 1.395(5) .
C5 H5 0.9300 .
C6 C7 1.464(4) .
C7 C13 1.366(4) .
C7 N1 1.382(4) .
N1 C8 1.336(4) .
C8 N2 1.384(4) .
C8 C9 1.422(4) .
C9 C10 1.361(4) .
C9 C14 1.485(5) .
C10 C11 1.418(5) .
C10 H6 0.9300 .
C11 C12 1.359(4) .
C11 C20 1.489(4) .
C12 N2 1.366(4) .
C12 H7 0.9300 .
N2 C13 1.376(4) .
C13 H8 0.9300 .
C14 C15 1.385(5) .
C14 C19 1.385(5) .
C15 C16 1.385(5) .
C15 H9 0.9300 .
C16 C17 1.371(6) .
C16 H10 0.9300 .
C17 C18 1.373(6) .
C17 H11 0.9300 .
C18 C19 1.386(5) .
C18 H12 0.9300 .
C19 H13 0.9300 .
C20 C21 1.385(5) .
C20 C25 1.388(5) .
C21 C22 1.384(5) .
C21 H14 0.9300 .
C22 C23 1.359(7) .
C22 H15 0.9300 .
C23 C24 1.374(7) .
C23 H16 0.9300 .
C24 C25 1.401(6) .
C24 H17 0.9300 .
C25 H18 0.9300 .

loop_
_geom_hbond_atom_site_label_D
_geom_hbond_atom_site_label_H
_geom_hbond_atom_site_label_A
_geom_hbond_distance_DH
_geom_hbond_distance_HA
_geom_hbond_distance_DA
_geom_hbond_angle_DHA
_geom_hbond_site_symmetry_A
O1 H1 N1 1.08(5) 1.64(5) 2.599(4) 145(4) .

loop_
_geom_torsion_atom_site_label_1
_geom_torsion_atom_site_label_2
_geom_torsion_atom_site_label_3
_geom_torsion_atom_site_label_4
_geom_torsion
_geom_torsion_site_symmetry_1
_geom_torsion_site_symmetry_2
_geom_torsion_site_symmetry_3
_geom_torsion_site_symmetry_4
O1 C1 C2 C3 179.0(4) . . . .
C6 C1 C2 C3 -1.1(6) . . . .
C1 C2 C3 C4 1.6(7) . . . .
C2 C3 C4 C5 -0.6(7) . . . .
C3 C4 C5 C6 -0.8(6) . . . .
C4 C5 C6 C1 1.2(6) . . . .
C4 C5 C6 C7 -178.4(3) . . . .
O1 C1 C6 C5 179.6(4) . . . .
C2 C1 C6 C5 -0.2(5) . . . .
O1 C1 C6 C7 -0.8(6) . . . .
C2 C1 C6 C7 179.3(3) . . . .
C5 C6 C7 C13 0.7(5) . . . .
C1 C6 C7 C13 -178.8(4) . . . .
C5 C6 C7 N1 -179.6(3) . . . .
C1 C6 C7 N1 0.9(5) . . . .
C13 C7 N1 C8 -0.4(4) . . . .
C6 C7 N1 C8 179.8(3) . . . .
C7 N1 C8 N2 0.1(4) . . . .
C7 N1 C8 C9 179.4(3) . . . .
N1 C8 C9 C10 -179.4(3) . . . .
N2 C8 C9 C10 -0.1(5) . . . .
N1 C8 C9 C14 0.3(6) . . . .
N2 C8 C9 C14 179.6(3) . . . .
C8 C9 C10 C11 1.5(5) . . . .
C14 C9 C10 C11 -178.2(3) . . . .
C9 C10 C11 C12 -1.7(5) . . . .
C9 C10 C11 C20 176.1(3) . . . .
C10 C11 C12 N2 0.5(5) . . . .
C20 C11 C12 N2 -177.4(3) . . . .
C11 C12 N2 C13 178.4(3) . . . .
C11 C12 N2 C8 0.8(5) . . . .
N1 C8 N2 C12 178.3(3) . . . .
C9 C8 N2 C12 -1.1(5) . . . .
N1 C8 N2 C13 0.3(4) . . . .
C9 C8 N2 C13 -179.1(3) . . . .
N1 C7 C13 N2 0.6(4) . . . .
C6 C7 C13 N2 -179.7(3) . . . .
C12 N2 C13 C7 -178.4(3) . . . .
C8 N2 C13 C7 -0.5(4) . . . .
C10 C9 C14 C15 32.5(5) . . . .
C8 C9 C14 C15 -147.1(3) . . . .
C10 C9 C14 C19 -145.0(4) . . . .
C8 C9 C14 C19 35.3(5) . . . .
C19 C14 C15 C16 1.9(5) . . . .
C9 C14 C15 C16 -175.8(3) . . . .
C14 C15 C16 C17 -0.9(6) . . . .
C15 C16 C17 C18 -0.2(6) . . . .
C16 C17 C18 C19 0.3(6) . . . .
C15 C14 C19 C18 -1.8(5) . . . .
C9 C14 C19 C18 175.8(3) . . . .
C17 C18 C19 C14 0.7(6) . . . .
C12 C11 C20 C21 36.8(5) . . . .
C10 C11 C20 C21 -141.0(3) . . . .
C12 C11 C20 C25 -144.9(4) . . . .
C10 C11 C20 C25 37.3(5) . . . .
C25 C20 C21 C22 -0.4(5) . . . .
C11 C20 C21 C22 177.9(3) . . . .
C20 C21 C22 C23 0.0(6) . . . .
C21 C22 C23 C24 0.7(7) . . . .
C22 C23 C24 C25 -0.9(7) . . . .
C21 C20 C25 C24 0.2(6) . . . .
C11 C20 C25 C24 -178.1(3) . . . .
C23 C24 C25 C20 0.5(6) . . . .
